data_4513666
loop_
_publ_author_name
'Mondal, Sahidul'
'Konda, Maruthi'
'Kauffmann, Brice'
'Manna, Manoj K.'
'Das, Apurba K.'

_publ_section_title
;
 Effects of Donor and Acceptor Units Attached with Benzoselenadiazole:
 Optoelectronic and Self-Assembling Patterns
;
_journal_issue 11
_journal_name_full 'Crystal Growth &amp; Design'
_journal_page_first 5548
_journal_paper_doi 10.1021/acs.cgd.5b01179
_journal_volume 15
_journal_year 2015
_chemical_formula_sum 'C20 H16 N2 O2 Se'
_chemical_formula_weight 395.30
_space_group_crystal_system monoclinic
_space_group_IT_number 14
_space_group_name_Hall '-P 2yn'
_space_group_name_H-M_alt 'P 1 21/n 1'
_symmetry_space_group_name_Hall '-P 2yn'
_symmetry_space_group_name_H-M 'P 1 21/n 1'
_atom_sites_solution_hydrogens geom
_audit_creation_method SHELXL-2014/7
_cell_angle_alpha 90
_cell_angle_beta 99.187(5)
_cell_angle_gamma 90
_cell_formula_units_Z 8
_cell_length_a 13.979(2)
_cell_length_b 7.2774(13)
_cell_length_c 32.707(6)
_cell_measurement_reflns_used 2786
_cell_measurement_temperature 120(2)
_cell_measurement_theta_max 72.9
_cell_measurement_theta_min 31.4
_cell_volume 3284.6(10)
_computing_cell_refinement
;
CrystalClear-SM Expert 2.1 b43 (Rigaku, 2015)
;
_computing_data_collection
;
CrystalClear-SM Expert 2.1 b43 (Rigaku, 2015)
;
_computing_data_reduction
;
CrystalClear-SM Expert 2.1 b43 (Rigaku, 2015)
;
_computing_molecular_graphics 'ShelXle (H&#x00C3;&#x00BC;bschle, Sheldrick and Dittrich, 2011)'
_computing_publication_material 'PLATON (Spek, 2009)'
_computing_structure_refinement 'SHELXL-2014/7 (Sheldrick, 2014)'
_computing_structure_solution 'SHELXT (Sheldrick, 2015)'
_diffrn_ambient_temperature 120(2)
_diffrn_detector PILT
_diffrn_detector_area_resol_mean 5.8140
_diffrn_measured_fraction_theta_full 0.977
_diffrn_measured_fraction_theta_max 0.978
_diffrn_measurement_device
;
AFC11 (Right): Eulerian 3 circle
;
_diffrn_measurement_device_type
;
Rigaku Pilatus 200K
;
_diffrn_measurement_method 'profile data from \w-scans'
_diffrn_measurement_specimen_support 'cryo loop'
_diffrn_radiation_type CuK\a
_diffrn_radiation_wavelength 1.54178
_diffrn_reflns_av_R_equivalents 0.0249
_diffrn_reflns_av_unetI/netI 0.0201
_diffrn_reflns_laue_measured_fraction_full 0.977
_diffrn_reflns_laue_measured_fraction_max 0.978
_diffrn_reflns_limit_h_max 16
_diffrn_reflns_limit_h_min -16
_diffrn_reflns_limit_k_max 8
_diffrn_reflns_limit_k_min -7
_diffrn_reflns_limit_l_max 39
_diffrn_reflns_limit_l_min -39
_diffrn_reflns_number 22762
_diffrn_reflns_point_group_measured_fraction_full 0.977
_diffrn_reflns_point_group_measured_fraction_max 0.978
_diffrn_reflns_theta_full 67.679
_diffrn_reflns_theta_max 68.224
_diffrn_reflns_theta_min 3.679
_diffrn_source 'Rigaku FRX rotating anode'
_exptl_absorpt_coefficient_mu 3.129
_exptl_absorpt_correction_T_max 1.000
_exptl_absorpt_correction_T_min 0.877
_exptl_absorpt_correction_type multi-scan
_exptl_crystal_colour colorless
_exptl_crystal_density_diffrn 1.599
_exptl_crystal_description needle
_exptl_crystal_F_000 1600
_exptl_crystal_size_max 0.200
_exptl_crystal_size_mid 0.200
_exptl_crystal_size_min 0.200
_refine_diff_density_max 1.727
_refine_diff_density_min -0.397
_refine_diff_density_rms 0.075
_refine_ls_extinction_method none
_refine_ls_goodness_of_fit_ref 1.124
_refine_ls_hydrogen_treatment constr
_refine_ls_matrix_type full
_refine_ls_number_parameters 455
_refine_ls_number_reflns 5883
_refine_ls_number_restraints 0
_refine_ls_restrained_S_all 1.124
_refine_ls_R_factor_all 0.0343
_refine_ls_R_factor_gt 0.0318
_refine_ls_shift/su_max 0.002
_refine_ls_shift/su_mean 0.000
_refine_ls_structure_factor_coef Fsqd
_refine_ls_weighting_details 'w=1/[\s^2^(Fo^2^)+(0.0437P)^2^+3.5440P] where P=(Fo^2^+2Fc^2^)/3'
_refine_ls_weighting_scheme calc
_refine_ls_wR_factor_gt 0.0829
_refine_ls_wR_factor_ref 0.0842
_reflns_Friedel_coverage 0.000
_reflns_number_gt 5467
_reflns_number_total 5883
_reflns_threshold_expression 'I > 2\s(I)'
_cod_data_source_file cg5b01179_si_002.cif
_cod_data_source_block sm36
_cod_depositor_comments
;
The following automatic conversions were performed:

'_exptl_absorpt_correction_type' value 'Multi-scan' changed to
'multi-scan' according to
/usr/data/users/saulius/crontab/automatic-downloads/rss-feeds/ACS/lib/dictionaries/cif_core.dic
dictionary named 'cif_core.dic' version 2.4.2 from 2011-04-26.

Automatic conversion script
Id: cif_fix_values 3271 2015-04-21 07:52:19Z andrius 

 Adding full bibliography for 4513665--4513666.cif.
;
_cod_database_code 4513666
_shelx_shelxl_version_number 2014/7
_shelx_space_group_comment
;
The symmetry employed for this shelxl refinement is uniquely defined
by the following loop, which should always be used as a source of
symmetry information in preference to the above space-group names.
They are only intended as comments.
;
_shelx_estimated_absorpt_t_min 0.573
_shelx_estimated_absorpt_t_max 0.573

loop_
_space_group_symop_operation_xyz
'x, y, z'
'-x+1/2, y+1/2, -z+1/2'
'-x, -y, -z'
'x-1/2, -y-1/2, z-1/2'

loop_
_atom_site_label
_atom_site_type_symbol
_atom_site_fract_x
_atom_site_fract_y
_atom_site_fract_z
_atom_site_U_iso_or_equiv
_atom_site_adp_type
_atom_site_occupancy
_atom_site_site_symmetry_order
_atom_site_calc_flag
_atom_site_refinement_flags_posn
_atom_site_refinement_flags_adp
Se01 Se 0.35282(2) 0.76950(3) 0.46060(2) 0.01699(8) Uani 1 1 d . .
Se02 Se 0.46699(2) 0.84530(4) 0.57539(2) 0.01898(9) Uani 1 1 d . .
O003 O 0.88500(13) 0.7476(2) 0.78279(5) 0.0250(4) Uani 1 1 d . .
O004 O -0.06764(13) 0.7219(3) 0.25825(5) 0.0244(4) Uani 1 1 d . .
O005 O 0.23636(13) 0.7544(2) 0.69494(5) 0.0229(4) Uani 1 1 d . .
O006 O 0.58213(13) 0.7281(3) 0.34596(5) 0.0246(4) Uani 1 1 d . .
N007 N 0.29640(14) 0.7674(3) 0.50598(6) 0.0163(4) Uani 1 1 d . .
N008 N 0.52437(13) 0.7924(3) 0.53184(6) 0.0165(4) Uani 1 1 d . .
N009 N 0.24145(14) 0.7549(3) 0.42549(6) 0.0174(4) Uani 1 1 d . .
N00A N 0.57554(14) 0.8218(3) 0.61221(6) 0.0190(4) Uani 1 1 d . .
C00B C 0.64652(16) 0.7808(3) 0.59118(7) 0.0154(4) Uani 1 1 d . .
C00C C 0.68956(16) 0.7314(3) 0.51996(7) 0.0157(5) Uani 1 1 d . .
C00D C 0.77880(16) 0.7564(3) 0.65572(7) 0.0168(5) Uani 1 1 d . .
C00E C 0.03561(16) 0.7367(3) 0.38541(7) 0.0152(5) Uani 1 1 d . .
C00F C 0.13007(17) 0.7461(3) 0.52071(7) 0.0161(5) Uani 1 1 d . .
C00G C 0.17086(16) 0.7495(3) 0.44813(7) 0.0148(5) Uani 1 1 d . .
C00H C 0.81084(17) 0.7213(3) 0.58341(7) 0.0192(5) Uani 1 1 d . .
H00H H 0.8760 0.7063 0.5944 0.023 Uiso 1 1 calc R U
C00I C 0.58146(15) 0.6367(3) 0.45449(7) 0.0155(4) Uani 1 1 d . .
H00I H 0.5425 0.5734 0.4703 0.019 Uiso 1 1 calc R U
C00J C 0.20116(16) 0.7540(3) 0.49312(7) 0.0144(4) Uani 1 1 d . .
C00K C 0.55658(16) 0.6383(3) 0.41193(7) 0.0175(5) Uani 1 1 d . .
H00K H 0.5015 0.5762 0.3994 0.021 Uiso 1 1 calc R U
C00L C 0.74657(16) 0.7525(3) 0.61024(7) 0.0164(5) Uani 1 1 d . .
C00M C 0.85997(17) 0.6520(3) 0.67325(7) 0.0193(5) Uani 1 1 d . .
H00M H 0.8914 0.5797 0.6561 0.023 Uiso 1 1 calc R U
C00N C 0.15714(16) 0.7512(3) 0.56634(7) 0.0148(5) Uani 1 1 d . .
C00O C 0.00551(16) 0.7287(3) 0.45856(7) 0.0189(5) Uani 1 1 d . .
H00O H -0.0604 0.7202 0.4485 0.023 Uiso 1 1 calc R U
C00P C 0.84740(17) 0.7596(3) 0.74188(7) 0.0190(5) Uani 1 1 d . .
C00Q C 0.12399(17) 0.8543(3) 0.63363(7) 0.0180(5) Uani 1 1 d . .
H00Q H 0.0856 0.9205 0.6492 0.022 Uiso 1 1 calc R U
C00R C 0.73354(16) 0.8617(3) 0.68277(7) 0.0183(5) Uani 1 1 d . .
H00R H 0.6799 0.9323 0.6722 0.022 Uiso 1 1 calc R U
C00S C 0.61790(16) 0.7652(3) 0.54641(7) 0.0144(4) Uani 1 1 d . .
C00T C -0.04746(16) 0.6365(3) 0.36828(7) 0.0176(5) Uani 1 1 d . .
H00T H -0.0809 0.5697 0.3857 0.021 Uiso 1 1 calc R U
C00U C -0.08013(16) 0.6354(3) 0.32617(7) 0.0193(5) Uani 1 1 d . .
H00U H -0.1349 0.5678 0.3155 0.023 Uiso 1 1 calc R U
C00V C 0.76682(17) 0.8636(3) 0.72540(7) 0.0198(5) Uani 1 1 d . .
H00V H 0.7351 0.9345 0.7428 0.024 Uiso 1 1 calc R U
C00W C 0.23835(16) 0.6568(3) 0.58675(7) 0.0156(4) Uani 1 1 d . .
H00W H 0.2769 0.5907 0.5713 0.019 Uiso 1 1 calc R U
C00X C 0.26226(16) 0.6599(3) 0.62938(7) 0.0173(5) Uani 1 1 d . .
H00X H 0.3162 0.5955 0.6423 0.021 Uiso 1 1 calc R U
C00Y C 0.78312(17) 0.7106(3) 0.53970(7) 0.0190(5) Uani 1 1 d . .
H00Y H 0.8311 0.6882 0.5236 0.023 Uiso 1 1 calc R U
C00Z C 0.08255(16) 0.8367(3) 0.35818(7) 0.0176(5) Uani 1 1 d . .
H00Z H 0.1372 0.9048 0.3688 0.021 Uiso 1 1 calc R U
C010 C 0.69800(17) 0.8212(3) 0.40658(7) 0.0188(5) Uani 1 1 d . .
H010 H 0.7379 0.8809 0.3906 0.023 Uiso 1 1 calc R U
C011 C 0.66406(16) 0.7283(3) 0.47447(7) 0.0152(5) Uani 1 1 d . .
C012 C 0.20557(17) 0.7597(3) 0.65311(7) 0.0172(5) Uani 1 1 d . .
C013 C 0.06902(16) 0.7377(3) 0.43063(7) 0.0161(5) Uani 1 1 d . .
C014 C 0.72163(16) 0.8193(3) 0.44954(7) 0.0164(5) Uani 1 1 d . .
H014 H 0.7772 0.8801 0.4620 0.020 Uiso 1 1 calc R U
C015 C 0.89416(17) 0.6543(3) 0.71527(7) 0.0213(5) Uani 1 1 d . .
H015 H 0.9485 0.5854 0.7259 0.026 Uiso 1 1 calc R U
C016 C 0.05046(16) 0.8381(3) 0.31572(7) 0.0188(5) Uani 1 1 d . .
H016 H 0.0831 0.9067 0.2983 0.023 Uiso 1 1 calc R U
C017 C 0.03558(17) 0.7318(3) 0.50208(7) 0.0197(5) Uani 1 1 d . .
H017 H -0.0118 0.7236 0.5190 0.024 Uiso 1 1 calc R U
C018 C 0.10083(16) 0.8483(3) 0.59061(7) 0.0167(5) Uani 1 1 d . .
H018 H 0.0462 0.9107 0.5777 0.020 Uiso 1 1 calc R U
C019 C -0.03107(17) 0.7356(3) 0.29944(7) 0.0183(5) Uani 1 1 d . .
C01A C 0.61402(17) 0.7329(3) 0.38761(7) 0.0183(5) Uani 1 1 d . .
C01B C 0.8369(2) 0.8463(4) 0.81150(8) 0.0291(6) Uani 1 1 d . .
H01A H 0.8404 0.9757 0.8063 0.044 Uiso 1 1 calc R U
H01B H 0.8678 0.8203 0.8393 0.044 Uiso 1 1 calc R U
H01C H 0.7702 0.8090 0.8082 0.044 Uiso 1 1 calc R U
C01C C -0.0177(2) 0.8164(4) 0.22969(8) 0.0308(6) Uani 1 1 d . .
H01D H -0.0501 0.7948 0.2020 0.046 Uiso 1 1 calc R U
H01E H 0.0477 0.7722 0.2325 0.046 Uiso 1 1 calc R U
H01F H -0.0172 0.9458 0.2354 0.046 Uiso 1 1 calc R U
C01D C 0.1843(2) 0.8618(4) 0.72048(8) 0.0299(6) Uani 1 1 d . .
H01G H 0.1846 0.9883 0.7122 0.045 Uiso 1 1 calc R U
H01H H 0.2145 0.8507 0.7489 0.045 Uiso 1 1 calc R U
H01I H 0.1186 0.8187 0.7176 0.045 Uiso 1 1 calc R U
C01E C 0.6287(2) 0.8463(5) 0.32077(8) 0.0364(7) Uani 1 1 d . .
H01J H 0.5946 0.8434 0.2929 0.055 Uiso 1 1 calc R U
H01K H 0.6942 0.8059 0.3211 0.055 Uiso 1 1 calc R U
H01L H 0.6290 0.9695 0.3313 0.055 Uiso 1 1 calc R U

loop_
_atom_site_aniso_label
_atom_site_aniso_U_11
_atom_site_aniso_U_22
_atom_site_aniso_U_33
_atom_site_aniso_U_23
_atom_site_aniso_U_13
_atom_site_aniso_U_12
Se01 0.01043(13) 0.02314(15) 0.01779(13) 0.00096(9) 0.00345(9) 0.00045(9)
Se02 0.01164(13) 0.02578(16) 0.01982(14) -0.00446(9) 0.00345(9) 0.00300(9)
O003 0.0262(9) 0.0293(11) 0.0184(8) -0.0020(7) 0.0002(7) 0.0059(7)
O004 0.0240(9) 0.0309(10) 0.0167(8) 0.0012(7) -0.0018(7) -0.0043(7)
O005 0.0244(9) 0.0280(10) 0.0159(8) -0.0008(7) 0.0021(7) 0.0052(7)
O006 0.0264(9) 0.0294(10) 0.0171(8) 0.0000(7) 0.0002(7) -0.0005(7)
N007 0.0137(9) 0.0180(10) 0.0176(9) 0.0004(7) 0.0034(7) 0.0006(7)
N008 0.0139(9) 0.0153(10) 0.0203(10) -0.0014(7) 0.0032(7) 0.0005(7)
N009 0.0144(9) 0.0201(11) 0.0178(10) 0.0002(7) 0.0030(7) 0.0004(7)
N00A 0.0144(9) 0.0233(11) 0.0192(9) -0.0037(8) 0.0030(7) -0.0001(8)
C00B 0.0139(11) 0.0125(11) 0.0201(11) -0.0012(8) 0.0035(9) -0.0015(8)
C00C 0.0150(11) 0.0128(12) 0.0197(11) -0.0008(8) 0.0042(9) 0.0004(8)
C00D 0.0126(11) 0.0150(12) 0.0229(12) 0.0019(9) 0.0035(9) -0.0017(8)
C00E 0.0120(10) 0.0123(11) 0.0206(12) -0.0002(8) 0.0005(9) 0.0022(8)
C00F 0.0162(11) 0.0131(12) 0.0188(11) 0.0005(8) 0.0027(9) 0.0014(8)
C00G 0.0148(11) 0.0113(11) 0.0179(11) 0.0006(8) 0.0018(9) 0.0016(8)
C00H 0.0123(10) 0.0230(13) 0.0219(12) 0.0006(9) 0.0008(9) 0.0001(9)
C00I 0.0120(10) 0.0138(11) 0.0213(11) 0.0007(8) 0.0045(8) 0.0017(8)
C00J 0.0146(11) 0.0114(11) 0.0169(11) 0.0002(8) 0.0017(9) 0.0029(8)
C00K 0.0130(10) 0.0158(12) 0.0229(12) -0.0025(9) 0.0007(9) 0.0014(9)
C00L 0.0138(11) 0.0145(12) 0.0208(12) -0.0002(8) 0.0025(9) 0.0002(8)
C00M 0.0171(11) 0.0193(13) 0.0215(11) -0.0014(9) 0.0032(9) 0.0019(9)
C00N 0.0134(11) 0.0139(12) 0.0175(11) 0.0013(8) 0.0038(9) -0.0020(8)
C00O 0.0113(10) 0.0221(13) 0.0227(12) -0.0001(9) 0.0006(9) -0.0006(9)
C00P 0.0184(11) 0.0195(13) 0.0186(11) -0.0003(9) 0.0010(9) -0.0025(9)
C00Q 0.0180(11) 0.0168(12) 0.0207(11) -0.0006(9) 0.0076(9) 0.0026(9)
C00R 0.0157(11) 0.0171(12) 0.0216(11) -0.0007(9) 0.0016(9) 0.0014(9)
C00S 0.0139(10) 0.0104(11) 0.0192(11) 0.0002(8) 0.0032(9) -0.0001(8)
C00T 0.0146(10) 0.0168(12) 0.0214(11) 0.0018(9) 0.0024(9) -0.0001(9)
C00U 0.0145(11) 0.0180(12) 0.0240(12) -0.0013(9) -0.0011(9) -0.0022(9)
C00V 0.0177(11) 0.0203(13) 0.0220(12) -0.0030(9) 0.0051(9) 0.0011(9)
C00W 0.0122(10) 0.0160(12) 0.0190(11) -0.0016(8) 0.0036(8) -0.0002(8)
C00X 0.0140(10) 0.0162(12) 0.0214(11) 0.0021(9) 0.0014(9) 0.0006(9)
C00Y 0.0139(11) 0.0220(13) 0.0220(12) -0.0016(9) 0.0058(9) 0.0008(9)
C00Z 0.0133(10) 0.0175(12) 0.0212(11) -0.0005(9) 0.0008(9) -0.0011(9)
C010 0.0165(11) 0.0173(12) 0.0233(12) 0.0011(9) 0.0051(9) 0.0017(9)
C011 0.0148(11) 0.0110(11) 0.0203(11) -0.0011(8) 0.0046(9) 0.0037(8)
C012 0.0174(11) 0.0166(12) 0.0177(11) -0.0011(8) 0.0032(9) -0.0020(9)
C013 0.0141(11) 0.0141(12) 0.0196(12) 0.0007(8) 0.0013(9) 0.0008(8)
C014 0.0143(10) 0.0146(12) 0.0207(11) -0.0009(9) 0.0041(9) 0.0007(9)
C015 0.0178(11) 0.0218(13) 0.0239(12) 0.0020(9) 0.0023(9) 0.0044(9)
C016 0.0149(11) 0.0199(13) 0.0217(12) 0.0032(9) 0.0036(9) -0.0001(9)
C017 0.0127(11) 0.0257(14) 0.0215(12) 0.0016(9) 0.0048(9) -0.0005(9)
C018 0.0137(10) 0.0162(12) 0.0203(11) 0.0029(9) 0.0035(8) 0.0022(9)
C019 0.0177(11) 0.0190(12) 0.0172(11) -0.0010(9) -0.0004(9) 0.0042(9)
C01A 0.0199(12) 0.0168(12) 0.0181(11) -0.0011(9) 0.0023(9) 0.0064(9)
C01B 0.0307(14) 0.0365(16) 0.0198(12) -0.0065(11) 0.0030(10) 0.0027(12)
C01C 0.0325(14) 0.0419(17) 0.0173(12) 0.0041(11) 0.0015(10) -0.0047(12)
C01D 0.0320(14) 0.0407(17) 0.0182(12) -0.0043(11) 0.0076(10) 0.0053(12)
C01E 0.0396(16) 0.052(2) 0.0176(12) 0.0045(12) 0.0036(11) -0.0052(14)

loop_
_atom_type_symbol
_atom_type_description
_atom_type_scat_dispersion_real
_atom_type_scat_dispersion_imag
_atom_type_scat_source
C C 0.0192 0.0096 'International Tables Vol C Tables 4.2.6.8 and 6.1.1.4'
H H 0.0000 0.0000 'International Tables Vol C Tables 4.2.6.8 and 6.1.1.4'
N N 0.0330 0.0189 'International Tables Vol C Tables 4.2.6.8 and 6.1.1.4'
O O 0.0517 0.0336 'International Tables Vol C Tables 4.2.6.8 and 6.1.1.4'
Se Se -0.7757 1.1704 'International Tables Vol C Tables 4.2.6.8 and 6.1.1.4'

loop_
_geom_angle_atom_site_label_1
_geom_angle_atom_site_label_2
_geom_angle_atom_site_label_3
_geom_angle
N009 Se01 N007 94.51(9)
N008 Se02 N00A 94.34(9)
C00P O003 C01B 117.67(19)
C019 O004 C01C 117.68(19)
C012 O005 C01D 117.52(19)
C01A O006 C01E 117.2(2)
C00J N007 Se01 106.81(15)
C00S N008 Se02 106.67(15)
C00G N009 Se01 107.05(15)
C00B N00A Se02 107.25(15)
N00A C00B C00L 123.9(2)
N00A C00B C00S 115.4(2)
C00L C00B C00S 120.7(2)
C00Y C00C C00S 115.9(2)
C00Y C00C C011 122.2(2)
C00S C00C C011 121.9(2)
C00R C00D C00M 117.1(2)
C00R C00D C00L 123.4(2)
C00M C00D C00L 119.6(2)
C00Z C00E C00T 117.3(2)
C00Z C00E C013 122.1(2)
C00T C00E C013 120.6(2)
C017 C00F C00J 115.9(2)
C017 C00F C00N 121.6(2)
C00J C00F C00N 122.5(2)
N009 C00G C013 123.6(2)
N009 C00G C00J 116.0(2)
C013 C00G C00J 120.4(2)
C00L C00H C00Y 123.4(2)
C00L C00H H00H 118.3
C00Y C00H H00H 118.3
C00K C00I C011 121.5(2)
C00K C00I H00I 119.2
C011 C00I H00I 119.2
N007 C00J C00F 123.8(2)
N007 C00J C00G 115.6(2)
C00F C00J C00G 120.6(2)
C00I C00K C01A 120.2(2)
C00I C00K H00K 119.9
C01A C00K H00K 119.9
C00H C00L C00B 115.7(2)
C00H C00L C00D 121.3(2)
C00B C00L C00D 123.0(2)
C015 C00M C00D 121.8(2)
C015 C00M H00M 119.1
C00D C00M H00M 119.1
C018 C00N C00W 117.7(2)
C018 C00N C00F 120.6(2)
C00W C00N C00F 121.7(2)
C013 C00O C017 123.2(2)
C013 C00O H00O 118.4
C017 C00O H00O 118.4
O003 C00P C00V 125.3(2)
O003 C00P C015 115.6(2)
C00V C00P C015 119.1(2)
C018 C00Q C012 119.1(2)
C018 C00Q H00Q 120.4
C012 C00Q H00Q 120.4
C00D C00R C00V 121.7(2)
C00D C00R H00R 119.1
C00V C00R H00R 119.1
N008 C00S C00C 123.0(2)
N008 C00S C00B 116.3(2)
C00C C00S C00B 120.6(2)
C00U C00T C00E 121.3(2)
C00U C00T H00T 119.3
C00E C00T H00T 119.3
C00T C00U C019 120.2(2)
C00T C00U H00U 119.9
C019 C00U H00U 119.9
C00P C00V C00R 120.0(2)
C00P C00V H00V 120.0
C00R C00V H00V 120.0
C00X C00W C00N 121.3(2)
C00X C00W H00W 119.3
C00N C00W H00W 119.3
C00W C00X C012 120.1(2)
C00W C00X H00X 119.9
C012 C00X H00X 119.9
C00C C00Y C00H 123.6(2)
C00C C00Y H00Y 118.2
C00H C00Y H00Y 118.2
C016 C00Z C00E 122.2(2)
C016 C00Z H00Z 118.9
C00E C00Z H00Z 118.9
C014 C010 C01A 119.5(2)
C014 C010 H010 120.3
C01A C010 H010 120.3
C014 C011 C00I 117.4(2)
C014 C011 C00C 120.8(2)
C00I C011 C00C 121.8(2)
O005 C012 C00Q 125.0(2)
O005 C012 C00X 115.2(2)
C00Q C012 C00X 119.8(2)
C00O C013 C00G 116.0(2)
C00O C013 C00E 122.1(2)
C00G C013 C00E 121.9(2)
C010 C014 C011 121.8(2)
C010 C014 H014 119.1
C011 C014 H014 119.1
C00M C015 C00P 120.3(2)
C00M C015 H015 119.9
C00P C015 H015 119.9
C00Z C016 C019 119.4(2)
C00Z C016 H016 120.3
C019 C016 H016 120.3
C00F C017 C00O 124.0(2)
C00F C017 H017 118.0
C00O C017 H017 118.0
C00Q C018 C00N 121.9(2)
C00Q C018 H018 119.0
C00N C018 H018 119.0
O004 C019 C016 124.7(2)
O004 C019 C00U 115.8(2)
C016 C019 C00U 119.5(2)
O006 C01A C010 125.0(2)
O006 C01A C00K 115.4(2)
C010 C01A C00K 119.6(2)
O003 C01B H01A 109.5
O003 C01B H01B 109.5
H01A C01B H01B 109.5
O003 C01B H01C 109.5
H01A C01B H01C 109.5
H01B C01B H01C 109.5
O004 C01C H01D 109.5
O004 C01C H01E 109.5
H01D C01C H01E 109.5
O004 C01C H01F 109.5
H01D C01C H01F 109.5
H01E C01C H01F 109.5
O005 C01D H01G 109.5
O005 C01D H01H 109.5
H01G C01D H01H 109.5
O005 C01D H01I 109.5
H01G C01D H01I 109.5
H01H C01D H01I 109.5
O006 C01E H01J 109.5
O006 C01E H01K 109.5
H01J C01E H01K 109.5
O006 C01E H01L 109.5
H01J C01E H01L 109.5
H01K C01E H01L 109.5

loop_
_geom_bond_atom_site_label_1
_geom_bond_atom_site_label_2
_geom_bond_distance
Se01 N009 1.7840(19)
Se01 N007 1.7884(19)
Se02 N008 1.7851(19)
Se02 N00A 1.7884(19)
O003 C00P 1.360(3)
O003 C01B 1.432(3)
O004 C019 1.366(3)
O004 C01C 1.429(3)
O005 C012 1.368(3)
O005 C01D 1.426(3)
O006 C01A 1.364(3)
O006 C01E 1.419(3)
N007 C00J 1.334(3)
N008 C00S 1.333(3)
N009 C00G 1.325(3)
N00A C00B 1.328(3)
C00B C00L 1.452(3)
C00B C00S 1.460(3)
C00C C00Y 1.372(3)
C00C C00S 1.445(3)
C00C C011 1.474(3)
C00D C00R 1.396(3)
C00D C00M 1.409(3)
C00D C00L 1.484(3)
C00E C00Z 1.393(3)
C00E C00T 1.409(3)
C00E C013 1.478(3)
C00F C017 1.367(3)
C00F C00J 1.446(3)
C00F C00N 1.481(3)
C00G C013 1.450(3)
C00G C00J 1.465(3)
C00H C00L 1.371(3)
C00H C00Y 1.422(3)
C00H H00H 0.9300
C00I C00K 1.380(3)
C00I C011 1.401(3)
C00I H00I 0.9300
C00K C01A 1.398(3)
C00K H00K 0.9300
C00M C015 1.381(3)
C00M H00M 0.9300
C00N C018 1.396(3)
C00N C00W 1.402(3)
C00O C013 1.374(3)
C00O C017 1.418(3)
C00O H00O 0.9300
C00P C00V 1.392(3)
C00P C015 1.398(3)
C00Q C018 1.393(3)
C00Q C012 1.396(3)
C00Q H00Q 0.9300
C00R C00V 1.398(3)
C00R H00R 0.9300
C00T C00U 1.380(3)
C00T H00T 0.9300
C00U C019 1.399(3)
C00U H00U 0.9300
C00V H00V 0.9300
C00W C00X 1.381(3)
C00W H00W 0.9300
C00X C012 1.397(3)
C00X H00X 0.9300
C00Y H00Y 0.9300
C00Z C016 1.390(3)
C00Z H00Z 0.9300
C010 C014 1.391(3)
C010 C01A 1.394(3)
C010 H010 0.9300
C011 C014 1.400(3)
C014 H014 0.9300
C015 H015 0.9300
C016 C019 1.395(3)
C016 H016 0.9300
C017 H017 0.9300
C018 H018 0.9300
C01B H01A 0.9600
C01B H01B 0.9600
C01B H01C 0.9600
C01C H01D 0.9600
C01C H01E 0.9600
C01C H01F 0.9600
C01D H01G 0.9600
C01D H01H 0.9600
C01D H01I 0.9600
C01E H01J 0.9600
C01E H01K 0.9600
C01E H01L 0.9600

loop_
_geom_torsion_atom_site_label_1
_geom_torsion_atom_site_label_2
_geom_torsion_atom_site_label_3
_geom_torsion_atom_site_label_4
_geom_torsion
N009 Se01 N007 C00J 0.74(16)
N00A Se02 N008 C00S -1.30(17)
N007 Se01 N009 C00G 0.02(16)
N008 Se02 N00A C00B 1.07(17)
Se02 N00A C00B C00L 179.42(19)
Se02 N00A C00B C00S -0.6(2)
Se01 N009 C00G C013 179.90(18)
Se01 N009 C00G C00J -0.8(2)
Se01 N007 C00J C00F 179.28(18)
Se01 N007 C00J C00G -1.3(2)
C017 C00F C00J N007 -179.7(2)
C00N C00F C00J N007 -0.3(3)
C017 C00F C00J C00G 0.8(3)
C00N C00F C00J C00G -179.67(19)
N009 C00G C00J N007 1.5(3)
C013 C00G C00J N007 -179.2(2)
N009 C00G C00J C00F -179.1(2)
C013 C00G C00J C00F 0.3(3)
C011 C00I C00K C01A -0.1(3)
C00Y C00H C00L C00B -2.0(4)
C00Y C00H C00L C00D 178.0(2)
N00A C00B C00L C00H -176.5(2)
C00S C00B C00L C00H 3.5(3)
N00A C00B C00L C00D 3.5(4)
C00S C00B C00L C00D -176.5(2)
C00R C00D C00L C00H 150.4(2)
C00M C00D C00L C00H -28.6(3)
C00R C00D C00L C00B -29.7(3)
C00M C00D C00L C00B 151.4(2)
C00R C00D C00M C015 -0.5(3)
C00L C00D C00M C015 178.5(2)
C017 C00F C00N C018 -39.2(3)
C00J C00F C00N C018 141.4(2)
C017 C00F C00N C00W 139.5(2)
C00J C00F C00N C00W -39.9(3)
C01B O003 C00P C00V 1.5(4)
C01B O003 C00P C015 -177.2(2)
C00M C00D C00R C00V -0.2(3)
C00L C00D C00R C00V -179.1(2)
Se02 N008 C00S C00C -175.64(18)
Se02 N008 C00S C00B 1.2(2)
C00Y C00C C00S N008 178.5(2)
C011 C00C C00S N008 1.2(3)
C00Y C00C C00S C00B 1.8(3)
C011 C00C C00S C00B -175.5(2)
N00A C00B C00S N008 -0.5(3)
C00L C00B C00S N008 179.5(2)
N00A C00B C00S C00C 176.5(2)
C00L C00B C00S C00C -3.5(3)
C00Z C00E C00T C00U 0.9(3)
C013 C00E C00T C00U 179.4(2)
C00E C00T C00U C019 -0.3(3)
O003 C00P C00V C00R -178.5(2)
C015 C00P C00V C00R 0.1(4)
C00D C00R C00V C00P 0.4(4)
C018 C00N C00W C00X -0.2(3)
C00F C00N C00W C00X -179.0(2)
C00N C00W C00X C012 -0.5(3)
C00S C00C C00Y C00H -0.2(3)
C011 C00C C00Y C00H 177.0(2)
C00L C00H C00Y C00C 0.4(4)
C00T C00E C00Z C016 -0.6(3)
C013 C00E C00Z C016 -179.0(2)
C00K C00I C011 C014 -1.0(3)
C00K C00I C011 C00C 178.3(2)
C00Y C00C C011 C014 -42.1(3)
C00S C00C C011 C014 135.0(2)
C00Y C00C C011 C00I 138.6(2)
C00S C00C C011 C00I -44.3(3)
C01D O005 C012 C00Q -3.6(3)
C01D O005 C012 C00X 176.7(2)
C018 C00Q C012 O005 180.0(2)
C018 C00Q C012 C00X -0.3(3)
C00W C00X C012 O005 -179.5(2)
C00W C00X C012 C00Q 0.8(3)
C017 C00O C013 C00G 0.4(3)
C017 C00O C013 C00E -179.2(2)
N009 C00G C013 C00O 178.4(2)
C00J C00G C013 C00O -0.9(3)
N009 C00G C013 C00E -2.0(3)
C00J C00G C013 C00E 178.7(2)
C00Z C00E C013 C00O 145.1(2)
C00T C00E C013 C00O -33.3(3)
C00Z C00E C013 C00G -34.5(3)
C00T C00E C013 C00G 147.1(2)
C01A C010 C014 C011 1.0(3)
C00I C011 C014 C010 0.6(3)
C00C C011 C014 C010 -178.7(2)
C00D C00M C015 C00P 1.0(4)
O003 C00P C015 C00M 178.0(2)
C00V C00P C015 C00M -0.8(4)
C00E C00Z C016 C019 -0.4(4)
C00J C00F C017 C00O -1.4(3)
C00N C00F C017 C00O 179.1(2)
C013 C00O C017 C00F 0.8(4)
C012 C00Q C018 C00N -0.4(3)
C00W C00N C018 C00Q 0.7(3)
C00F C00N C018 C00Q 179.4(2)
C01C O004 C019 C016 1.3(3)
C01C O004 C019 C00U -177.7(2)
C00Z C016 C019 O004 -178.0(2)
C00Z C016 C019 C00U 1.0(3)
C00T C00U C019 O004 178.4(2)
C00T C00U C019 C016 -0.7(3)
C01E O006 C01A C010 -10.9(3)
C01E O006 C01A C00K 169.9(2)
C014 C010 C01A O006 178.7(2)
C014 C010 C01A C00K -2.2(3)
C00I C00K C01A O006 -179.0(2)
C00I C00K C01A C010 1.8(3)
